data_4080386
loop_
_publ_author_name
'Panisch, Robin'
'Bassindale, Alan R.'
'Korlyukov, Alexander A.'
'Pitak, Mateusz B.'
'Coles, Simon J.'
'Taylor, Peter G.'

_publ_section_title
;
 Selective Derivatization and Characterization of Bifunctional
 &#x201C;Janus-Type&#x201D; Cyclotetrasiloxanes
;
_journal_issue 6
_journal_name_full Organometallics
_journal_page_first 1732
_journal_paper_doi 10.1021/om301158w
_journal_volume 32
_journal_year 2013
_chemical_formula_moiety 'C40 H52 I4 O8 Si8'
_chemical_formula_sum 'C40 H52 I4 O8 Si8'
_chemical_formula_weight 1393.14
_chemical_name_systematic
;
 ?
;
_space_group_IT_number 14
_symmetry_cell_setting monoclinic
_symmetry_space_group_name_Hall '-P 2ybc'
_symmetry_space_group_name_H-M 'P 1 21/c 1'
_atom_sites_solution_hydrogens geom
_atom_sites_solution_primary direct
_atom_sites_solution_secondary difmap
_audit_creation_method SHELXL-97
_cell_angle_alpha 90.00
_cell_angle_beta 96.973(7)
_cell_angle_gamma 90.00
_cell_formula_units_Z 4
_cell_length_a 22.2691(15)
_cell_length_b 21.9669(8)
_cell_length_c 11.5215(4)
_cell_measurement_reflns_used 22662
_cell_measurement_temperature 120(2)
_cell_measurement_theta_max 27.4
_cell_measurement_theta_min 3.0
_cell_volume 5594.4(5)
_computing_cell_refinement 'CrystalClear-SM Expert 2.0 r11 (Rigaku, 2011)'
_computing_data_collection 'CrystalClear-SM Expert 2.0 r11 (Rigaku, 2011)'
_computing_data_reduction 'CrystalClear-SM Expert 2.0 r11 (Rigaku, 2011)'
_computing_structure_refinement 'SHELXL-97 (Sheldrick, 2008)'
_computing_structure_solution 'SHELXL-97 (Sheldrick, 2008)'
_diffrn_ambient_temperature 120(2)
_diffrn_detector RX
_diffrn_detector_area_resol_mean 10.0000
_diffrn_measured_fraction_theta_full 0.982
_diffrn_measured_fraction_theta_max 0.982
_diffrn_measurement_device
;
Crystal Goniometer
;
_diffrn_measurement_device_type
;
Rigaku RAXIS conversion
;
_diffrn_measurement_method 'profile data from \w-scans'
_diffrn_measurement_specimen_support Fiber
_diffrn_radiation_monochromator 'Graphite Monochromator'
_diffrn_radiation_type 'Mo K\a'
_diffrn_radiation_wavelength 0.71075
_diffrn_reflns_av_R_equivalents 0.0418
_diffrn_reflns_av_sigmaI/netI 0.0519
_diffrn_reflns_limit_h_max 26
_diffrn_reflns_limit_h_min -26
_diffrn_reflns_limit_k_max 26
_diffrn_reflns_limit_k_min -25
_diffrn_reflns_limit_l_max 9
_diffrn_reflns_limit_l_min -13
_diffrn_reflns_number 22316
_diffrn_reflns_theta_full 25.00
_diffrn_reflns_theta_max 25.00
_diffrn_reflns_theta_min 3.04
_diffrn_source 'Sealed Tube'
_diffrn_source_current 40.0
_diffrn_source_power 2.0
_diffrn_source_voltage 50.0
_exptl_absorpt_coefficient_mu 2.442
_exptl_absorpt_correction_T_max 0.3748
_exptl_absorpt_correction_T_min 0.2454
_exptl_absorpt_correction_type multi-scan
_exptl_absorpt_process_details 'CrystalClear-SM Expert 2.0 r11 (Rigaku, 2011)'
_exptl_crystal_colour colourless
_exptl_crystal_density_diffrn 1.654
_exptl_crystal_density_method 'not measured'
_exptl_crystal_description block
_exptl_crystal_F_000 2720
_exptl_crystal_size_max 0.80
_exptl_crystal_size_mid 0.60
_exptl_crystal_size_min 0.50
_refine_diff_density_max 1.467
_refine_diff_density_min -0.913
_refine_diff_density_rms 0.161
_refine_ls_extinction_method none
_refine_ls_goodness_of_fit_ref 1.128
_refine_ls_hydrogen_treatment constr
_refine_ls_matrix_type full
_refine_ls_number_parameters 620
_refine_ls_number_reflns 9678
_refine_ls_number_restraints 200
_refine_ls_restrained_S_all 1.120
_refine_ls_R_factor_all 0.0627
_refine_ls_R_factor_gt 0.0539
_refine_ls_shift/su_max 0.000
_refine_ls_shift/su_mean 0.000
_refine_ls_structure_factor_coef Fsqd
_refine_ls_weighting_details 'calc w=1/[\s^2^(Fo^2^)+(0.0000P)^2^+104.7269P] where P=(Fo^2^+2Fc^2^)/3'
_refine_ls_weighting_scheme calc
_refine_ls_wR_factor_gt 0.1452
_refine_ls_wR_factor_ref 0.1517
_reflns_number_gt 8507
_reflns_number_total 9678
_reflns_threshold_expression >2\s(I)
_cod_data_source_file om301158w_si_001.cif
_cod_data_source_block derivative16r2
_cod_depositor_comments
;
The following automatic conversions were performed:

'_symmetry_cell_setting' value 'Monoclinic' changed to 'monoclinic'
according to /home/saulius/struct/CIF-dictionaries/cif_core.dic
dictionary named 'cif_core.dic' version 2.4.2 from 2011-04-26.

Automatic conversion script
Id: cif_fix_values 1891 2012-01-12 08:04:46Z andrius 
;
_cod_original_sg_symbol_H-M P21/c
_cod_database_code 4080386

loop_
_symmetry_equiv_pos_as_xyz
'x, y, z'
'-x, y+1/2, -z+1/2'
'-x, -y, -z'
'x, -y-1/2, z-1/2'

loop_
_atom_site_label
_atom_site_type_symbol
_atom_site_fract_x
_atom_site_fract_y
_atom_site_fract_z
_atom_site_U_iso_or_equiv
_atom_site_adp_type
_atom_site_occupancy
_atom_site_symmetry_multiplicity
_atom_site_calc_flag
_atom_site_refinement_flags
_atom_site_disorder_assembly
_atom_site_disorder_group
C1 C 0.1685(4) 0.0959(4) 0.0265(8) 0.0226(19) Uani 1 1 d . . .
C2 C 0.1482(4) 0.1360(4) -0.0612(9) 0.030(2) Uani 1 1 d . . .
H2 H 0.1767 0.1620 -0.0915 0.035 Uiso 1 1 calc R . .
C3 C 0.0878(4) 0.1401(5) -0.1074(10) 0.034(2) Uani 1 1 d . . .
H3 H 0.0752 0.1683 -0.1680 0.041 Uiso 1 1 calc R . .
C4 C 0.0470(4) 0.1028(4) -0.0638(8) 0.0241(19) Uani 1 1 d . . .
C5 C 0.0639(4) 0.0614(4) 0.0241(8) 0.0241(19) Uani 1 1 d . . .
H5 H 0.0348 0.0360 0.0539 0.029 Uiso 1 1 calc R . .
C6 C 0.1253(4) 0.0580(4) 0.0683(8) 0.027(2) Uani 1 1 d . . .
H6 H 0.1379 0.0294 0.1280 0.033 Uiso 1 1 calc R . .
C7 C 0.2052(4) 0.1608(4) 0.4150(8) 0.0241(19) Uani 1 1 d . . .
C8 C 0.1485(4) 0.1666(4) 0.3503(9) 0.029(2) Uani 1 1 d . . .
H8 H 0.1431 0.1534 0.2712 0.035 Uiso 1 1 calc R . .
C9 C 0.0994(4) 0.1914(5) 0.3986(9) 0.031(2) Uani 1 1 d . . .
H9 H 0.0612 0.1954 0.3526 0.037 Uiso 1 1 calc R . .
C10 C 0.1069(4) 0.2098(4) 0.5133(9) 0.028(2) Uani 1 1 d . . .
C11 C 0.1624(4) 0.2071(5) 0.5806(10) 0.037(2) Uani 1 1 d . . .
H11 H 0.1676 0.2221 0.6586 0.044 Uiso 1 1 calc R . .
C12 C 0.2101(4) 0.1821(5) 0.5317(9) 0.032(2) Uani 1 1 d . . .
H12 H 0.2481 0.1789 0.5786 0.038 Uiso 1 1 calc R . .
C13 C 0.1695(4) -0.0272(4) 0.4689(8) 0.0234(19) Uani 1 1 d . . .
C14 C 0.1551(4) 0.0165(4) 0.5477(8) 0.029(2) Uani 1 1 d . . .
H14 H 0.1798 0.0517 0.5598 0.034 Uiso 1 1 calc R . .
C15 C 0.1047(5) 0.0102(5) 0.6105(9) 0.033(2) Uani 1 1 d . . .
H15 H 0.0959 0.0406 0.6644 0.040 Uiso 1 1 calc R . .
C16 C 0.0690(4) -0.0403(5) 0.5925(9) 0.032(2) Uani 1 1 d . . .
C17 C 0.0820(4) -0.0849(5) 0.5106(9) 0.033(2) Uani 1 1 d . . .
H17 H 0.0566 -0.1195 0.4969 0.040 Uiso 1 1 calc R . .
C18 C 0.1312(4) -0.0781(4) 0.4510(9) 0.030(2) Uani 1 1 d . . .
H18 H 0.1397 -0.1085 0.3966 0.035 Uiso 1 1 calc R . .
C19 C 0.2176(4) -0.0966(4) 0.0380(8) 0.0243(19) Uani 1 1 d . . .
C20 C 0.2086(4) -0.1578(4) 0.0621(8) 0.028(2) Uani 1 1 d . . .
H20 H 0.2252 -0.1741 0.1355 0.034 Uiso 1 1 calc R . .
C21 C 0.1757(4) -0.1957(5) -0.0190(9) 0.032(2) Uani 1 1 d . . .
H21 H 0.1693 -0.2372 -0.0009 0.038 Uiso 1 1 calc R . .
C22 C 0.1526(4) -0.1723(4) -0.1255(8) 0.0244(19) Uani 1 1 d . . .
C23 C 0.1607(5) -0.1118(5) -0.1552(9) 0.034(2) Uani 1 1 d . . .
H23 H 0.1446 -0.0965 -0.2296 0.041 Uiso 1 1 calc R . .
C24 C 0.1931(4) -0.0740(4) -0.0718(9) 0.029(2) Uani 1 1 d . . .
H24 H 0.1987 -0.0323 -0.0898 0.035 Uiso 1 1 calc R . .
C25 C 0.3071(5) 0.2073(5) -0.1751(10) 0.040(3) Uani 1 1 d . . .
H25A H 0.2637 0.2127 -0.1987 0.060 Uiso 1 1 calc R . .
H25B H 0.3290 0.2123 -0.2434 0.060 Uiso 1 1 calc R . .
H25C H 0.3213 0.2378 -0.1160 0.060 Uiso 1 1 calc R . .
C26 C 0.4038(5) 0.1146(8) -0.0796(15) 0.072(5) Uani 1 1 d . . .
H26A H 0.4221 0.1453 -0.0245 0.108 Uiso 1 1 calc R . .
H26B H 0.4228 0.1165 -0.1519 0.108 Uiso 1 1 calc R . .
H26C H 0.4098 0.0741 -0.0447 0.108 Uiso 1 1 calc R . .
C27 C 0.2817(7) 0.0722(6) -0.2132(11) 0.057(3) Uani 1 1 d . . .
H27 H 0.2389 0.0753 -0.2288 0.068 Uiso 1 1 calc R . .
C28 C 0.3073(10) 0.0283(7) -0.2632(15) 0.094(6) Uani 1 1 d . . .
H28A H 0.3500 0.0235 -0.2501 0.113 Uiso 1 1 calc R . .
H28B H 0.2835 0.0008 -0.3132 0.113 Uiso 1 1 calc R . .
C29A C 0.4222(7) 0.0574(5) 0.4865(17) 0.061(4) Uani 0.89(3) 1 d PDU A 1
H29A H 0.4070 0.0531 0.5624 0.091 Uiso 0.89(3) 1 calc PR A 1
H29B H 0.4661 0.0512 0.4961 0.091 Uiso 0.89(3) 1 calc PR A 1
H29C H 0.4029 0.0270 0.4320 0.091 Uiso 0.89(3) 1 calc PR A 1
C30A C 0.4306(7) 0.1471(10) 0.2841(11) 0.073(5) Uani 0.89(3) 1 d PDU A 1
H30A H 0.4129 0.1161 0.2289 0.109 Uiso 0.89(3) 1 calc PR A 1
H30B H 0.4748 0.1442 0.2916 0.109 Uiso 0.89(3) 1 calc PR A 1
H30C H 0.4180 0.1876 0.2551 0.109 Uiso 0.89(3) 1 calc PR A 1
C31A C 0.4358(7) 0.1905(8) 0.5389(17) 0.084(6) Uani 0.89(3) 1 d PDU A 1
H31A H 0.4208 0.1898 0.6126 0.100 Uiso 0.89(3) 1 calc PR A 1
C32A C 0.4763(11) 0.2304(10) 0.523(3) 0.145(11) Uani 0.89(3) 1 d PDU A 1
H32A H 0.4924 0.2324 0.4509 0.173 Uiso 0.89(3) 1 calc PR A 1
H32B H 0.4902 0.2578 0.5847 0.173 Uiso 0.89(3) 1 calc PR A 1
C29B C 0.424(6) 0.077(4) 0.542(8) 0.08(3) Uani 0.11(3) 1 d PDU A 2
H29D H 0.4001 0.0402 0.5235 0.125 Uiso 0.11(3) 1 calc PR A 2
H29E H 0.4158 0.0931 0.6178 0.125 Uiso 0.11(3) 1 calc PR A 2
H29F H 0.4673 0.0670 0.5460 0.125 Uiso 0.11(3) 1 calc PR A 2
C30B C 0.417(6) 0.106(6) 0.282(5) 0.07(2) Uani 0.11(3) 1 d PDU A 2
H30D H 0.3960 0.0670 0.2677 0.101 Uiso 0.11(3) 1 calc PR A 2
H30E H 0.4600 0.1010 0.2782 0.101 Uiso 0.11(3) 1 calc PR A 2
H30F H 0.4001 0.1356 0.2224 0.101 Uiso 0.11(3) 1 calc PR A 2
C31B C 0.443(4) 0.2075(18) 0.461(10) 0.071(16) Uani 0.11(3) 1 d PDU A 2
H31B H 0.4243 0.2428 0.4264 0.085 Uiso 0.11(3) 1 calc PR A 2
C32B C 0.494(3) 0.215(3) 0.528(19) 0.10(3) Uani 0.11(3) 1 d PDU A 2
H32C H 0.5143 0.1813 0.5647 0.121 Uiso 0.11(3) 1 calc PR A 2
H32D H 0.5100 0.2550 0.5397 0.121 Uiso 0.11(3) 1 calc PR A 2
C33 C 0.2906(7) -0.1865(5) 0.4079(12) 0.057(4) Uani 1 1 d . . .
H33A H 0.2488 -0.1787 0.3738 0.086 Uiso 1 1 calc R . .
H33B H 0.2934 -0.2273 0.4425 0.086 Uiso 1 1 calc R . .
H33C H 0.3174 -0.1838 0.3467 0.086 Uiso 1 1 calc R . .
C34 C 0.3954(5) -0.1271(8) 0.5666(15) 0.070(5) Uani 1 1 d . . .
H34A H 0.4167 -0.1233 0.4973 0.105 Uiso 1 1 calc R . .
H34B H 0.4083 -0.1647 0.6085 0.105 Uiso 1 1 calc R . .
H34C H 0.4051 -0.0921 0.6181 0.105 Uiso 1 1 calc R . .
C35 C 0.2742(5) -0.1466(5) 0.6491(10) 0.044(3) Uani 1 1 d . . .
H35 H 0.2323 -0.1368 0.6425 0.052 Uiso 1 1 calc R . .
C36 C 0.2973(7) -0.1702(7) 0.7468(15) 0.079(5) Uani 1 1 d . . .
H36A H 0.3390 -0.1809 0.7582 0.095 Uiso 1 1 calc R . .
H36B H 0.2727 -0.1770 0.8075 0.095 Uiso 1 1 calc R . .
C37A C 0.4500(17) -0.0379(18) 0.203(4) 0.074(11) Uani 0.55(5) 1 d PDU B 1
H37A H 0.4507 -0.0379 0.2881 0.112 Uiso 0.55(5) 1 calc PR B 1
H37B H 0.4388 0.0026 0.1722 0.112 Uiso 0.55(5) 1 calc PR B 1
H37C H 0.4902 -0.0487 0.1828 0.112 Uiso 0.55(5) 1 calc PR B 1
C38A C 0.416(2) -0.1727(19) 0.185(4) 0.073(10) Uani 0.55(5) 1 d PU B 1
H38A H 0.4182 -0.1758 0.2698 0.110 Uiso 0.55(5) 1 calc PR B 1
H38B H 0.4558 -0.1822 0.1606 0.110 Uiso 0.55(5) 1 calc PR B 1
H38C H 0.3861 -0.2016 0.1479 0.110 Uiso 0.55(5) 1 calc PR B 1
C39A C 0.3920(15) -0.080(2) -0.0198(11) 0.079(12) Uani 0.55(5) 1 d PDU B 1
H39A H 0.3535 -0.0834 -0.0650 0.094 Uiso 0.55(5) 1 calc PR B 1
C40A C 0.4366(16) -0.066(2) -0.076(2) 0.090(12) Uani 0.55(5) 1 d PDU B 1
H40A H 0.4762 -0.0614 -0.0359 0.108 Uiso 0.55(5) 1 calc PR B 1
H40B H 0.4299 -0.0593 -0.1585 0.108 Uiso 0.55(5) 1 calc PR B 1
C37B C 0.4546(15) -0.0571(17) 0.236(4) 0.049(9) Uani 0.45(5) 1 d PDU B 2
H37D H 0.4535 -0.0717 0.3164 0.074 Uiso 0.45(5) 1 calc PR B 2
H37E H 0.4487 -0.0129 0.2337 0.074 Uiso 0.45(5) 1 calc PR B 2
H37F H 0.4939 -0.0671 0.2110 0.074 Uiso 0.45(5) 1 calc PR B 2
C38B C 0.402(2) -0.1769(19) 0.135(5) 0.063(11) Uani 0.45(5) 1 d PU B 2
H38D H 0.4043 -0.1930 0.2146 0.095 Uiso 0.45(5) 1 calc PR B 2
H38E H 0.4388 -0.1876 0.1010 0.095 Uiso 0.45(5) 1 calc PR B 2
H38F H 0.3668 -0.1946 0.0870 0.095 Uiso 0.45(5) 1 calc PR B 2
C39B C 0.389(3) -0.073(3) -0.0173(17) 0.11(2) Uani 0.45(5) 1 d PDU B 2
H39B H 0.3677 -0.0371 -0.0432 0.138 Uiso 0.45(5) 1 calc PR B 2
C40B C 0.414(3) -0.105(3) -0.092(3) 0.16(2) Uani 0.45(5) 1 d PDU B 2
H40C H 0.4360 -0.1408 -0.0675 0.197 Uiso 0.45(5) 1 calc PR B 2
H40D H 0.4110 -0.0926 -0.1716 0.197 Uiso 0.45(5) 1 calc PR B 2
O1 O 0.2585(3) 0.1203(3) 0.2194(6) 0.0263(14) Uani 1 1 d . . .
O2 O 0.2636(3) 0.0476(3) 0.4019(6) 0.0245(14) Uani 1 1 d . . .
O3 O 0.2285(3) -0.0458(3) 0.2648(6) 0.0260(14) Uani 1 1 d . . .
O4 O 0.2698(3) 0.0196(3) 0.0975(6) 0.0258(14) Uani 1 1 d . . .
O5 O 0.2913(3) 0.1274(3) 0.0092(6) 0.0241(13) Uani 1 1 d . . .
O6 O 0.3310(3) 0.1447(3) 0.4149(6) 0.0288(15) Uani 1 1 d . A .
O7 O 0.2931(3) -0.0625(3) 0.4709(6) 0.0267(14) Uani 1 1 d . . .
O8 O 0.3289(3) -0.0775(3) 0.1834(6) 0.0301(15) Uani 1 1 d . B .
Si1 Si 0.24938(10) 0.09080(11) 0.0893(2) 0.0203(5) Uani 1 1 d . . .
Si2 Si 0.26671(10) 0.11764(11) 0.3600(2) 0.0209(5) Uani 1 1 d . . .
Si3 Si 0.24039(10) -0.02192(11) 0.3995(2) 0.0203(5) Uani 1 1 d . . .
Si4 Si 0.26290(10) -0.04849(11) 0.1481(2) 0.0199(5) Uani 1 1 d . . .
Si5 Si 0.32130(13) 0.12997(13) -0.1132(3) 0.0313(6) Uani 1 1 d . . .
Si6 Si 0.40456(12) 0.13451(14) 0.4279(3) 0.0367(7) Uani 1 1 d DU . .
Si7 Si 0.31328(13) -0.12979(12) 0.5213(3) 0.0303(6) Uani 1 1 d . . .
Si8 Si 0.39395(12) -0.09420(14) 0.1380(3) 0.0343(6) Uani 1 1 d DU . .
I1 I -0.04657(3) 0.11124(3) -0.12295(7) 0.03636(18) Uani 1 1 d . . .
I2 I 0.03031(3) 0.24071(3) 0.58802(6) 0.03252(17) Uani 1 1 d . . .
I3 I -0.00329(3) -0.05173(4) 0.68926(8) 0.0491(2) Uani 1 1 d . . .
I4 I 0.10537(3) -0.23093(3) -0.25021(6) 0.03783(19) Uani 1 1 d . . .

loop_
_atom_site_aniso_label
_atom_site_aniso_U_11
_atom_site_aniso_U_22
_atom_site_aniso_U_33
_atom_site_aniso_U_23
_atom_site_aniso_U_13
_atom_site_aniso_U_12
C1 0.019(4) 0.023(5) 0.027(5) -0.003(4) 0.004(4) 0.003(4)
C2 0.024(5) 0.027(5) 0.040(6) 0.009(4) 0.010(4) -0.003(4)
C3 0.027(5) 0.035(6) 0.038(6) 0.010(5) -0.003(4) 0.008(4)
C4 0.017(4) 0.021(5) 0.033(5) -0.003(4) -0.004(4) 0.005(3)
C5 0.022(4) 0.020(4) 0.031(5) 0.003(4) 0.007(4) 0.000(4)
C6 0.033(5) 0.028(5) 0.019(5) 0.007(4) -0.003(4) -0.002(4)
C7 0.022(4) 0.023(5) 0.027(5) 0.005(4) 0.003(4) -0.002(4)
C8 0.030(5) 0.030(5) 0.027(5) -0.001(4) 0.000(4) 0.003(4)
C9 0.022(5) 0.034(5) 0.036(6) 0.006(4) -0.004(4) 0.006(4)
C10 0.028(5) 0.027(5) 0.030(5) 0.000(4) 0.004(4) 0.006(4)
C11 0.032(5) 0.037(6) 0.039(6) -0.010(5) -0.004(5) 0.008(5)
C12 0.024(5) 0.042(6) 0.028(5) -0.007(4) -0.003(4) 0.005(4)
C13 0.023(4) 0.024(5) 0.022(5) 0.003(4) 0.000(4) 0.003(4)
C14 0.035(5) 0.025(5) 0.027(5) -0.003(4) 0.009(4) -0.007(4)
C15 0.037(5) 0.029(5) 0.035(6) -0.006(4) 0.011(4) 0.006(4)
C16 0.023(5) 0.044(6) 0.031(5) 0.013(5) 0.003(4) 0.001(4)
C17 0.031(5) 0.031(5) 0.036(6) 0.004(4) 0.002(4) -0.008(4)
C18 0.032(5) 0.030(5) 0.025(5) -0.004(4) 0.002(4) 0.004(4)
C19 0.019(4) 0.023(5) 0.030(5) -0.003(4) 0.002(4) 0.004(4)
C20 0.038(5) 0.027(5) 0.021(5) 0.002(4) 0.006(4) 0.001(4)
C21 0.039(5) 0.028(5) 0.031(5) -0.005(4) 0.012(4) -0.009(4)
C22 0.024(4) 0.027(5) 0.024(5) -0.010(4) 0.009(4) -0.007(4)
C23 0.036(5) 0.035(6) 0.029(5) -0.006(4) -0.006(4) -0.001(4)
C24 0.033(5) 0.026(5) 0.029(5) 0.000(4) 0.002(4) -0.001(4)
C25 0.047(6) 0.042(6) 0.033(6) 0.006(5) 0.010(5) -0.011(5)
C26 0.036(7) 0.095(12) 0.092(12) 0.023(9) 0.032(7) 0.014(7)
C27 0.088(10) 0.038(7) 0.044(7) -0.002(6) 0.012(7) -0.003(7)
C28 0.146(17) 0.060(10) 0.068(11) -0.021(8) -0.019(11) 0.023(11)
C29A 0.044(8) 0.054(7) 0.080(11) 0.002(7) -0.009(8) 0.021(7)
C30A 0.039(8) 0.091(14) 0.093(9) 0.021(9) 0.029(8) 0.013(9)
C31A 0.040(8) 0.079(10) 0.124(14) -0.044(11) -0.024(9) -0.007(7)
C32A 0.096(16) 0.102(17) 0.23(3) -0.063(19) 0.005(19) -0.040(12)
C29B 0.09(5) 0.08(3) 0.07(3) 0.02(3) -0.03(4) 0.02(4)
C30B 0.06(4) 0.08(4) 0.06(2) -0.02(2) 0.01(3) -0.02(4)
C31B 0.04(3) 0.06(2) 0.10(3) -0.03(2) 0.00(3) -0.02(2)
C32B 0.08(4) 0.10(5) 0.11(5) -0.02(4) -0.03(3) -0.04(3)
C33 0.093(10) 0.028(6) 0.055(8) 0.005(5) 0.025(7) 0.003(6)
C34 0.030(6) 0.095(11) 0.086(11) 0.035(9) 0.007(6) 0.023(7)
C35 0.046(6) 0.045(7) 0.044(7) 0.022(5) 0.020(5) 0.013(5)
C36 0.074(10) 0.085(11) 0.087(12) 0.043(9) 0.045(9) 0.038(9)
C37A 0.050(16) 0.094(18) 0.08(2) -0.036(17) 0.016(14) -0.008(15)
C38A 0.08(2) 0.063(11) 0.09(2) 0.020(15) 0.047(18) 0.045(13)
C39A 0.049(18) 0.14(3) 0.046(10) -0.005(17) 0.013(14) 0.038(18)
C40A 0.09(2) 0.12(3) 0.074(17) 0.003(18) 0.032(16) 0.007(19)
C37B 0.023(12) 0.068(17) 0.055(18) -0.005(14) -0.003(11) 0.017(11)
C38B 0.065(19) 0.041(8) 0.09(3) -0.009(16) 0.021(18) 0.027(12)
C39B 0.10(4) 0.18(4) 0.064(16) 0.04(3) 0.04(3) 0.03(3)
C40B 0.22(4) 0.20(4) 0.078(18) 0.01(3) 0.08(3) 0.02(4)
O1 0.026(3) 0.024(3) 0.028(4) 0.002(3) 0.001(3) -0.004(3)
O2 0.025(3) 0.021(3) 0.028(3) 0.003(3) 0.004(3) -0.001(3)
O3 0.023(3) 0.026(3) 0.028(4) -0.005(3) 0.001(3) 0.000(3)
O4 0.025(3) 0.023(3) 0.029(4) 0.000(3) -0.001(3) 0.004(3)
O5 0.025(3) 0.023(3) 0.026(3) 0.001(3) 0.010(3) -0.006(3)
O6 0.020(3) 0.021(3) 0.044(4) -0.001(3) -0.002(3) 0.000(3)
O7 0.025(3) 0.023(3) 0.031(4) 0.001(3) -0.001(3) 0.004(3)
O8 0.021(3) 0.035(4) 0.033(4) 0.002(3) 0.001(3) 0.008(3)
Si1 0.0186(11) 0.0189(12) 0.0237(13) 0.0014(10) 0.0037(9) -0.0017(9)
Si2 0.0178(11) 0.0182(12) 0.0259(13) -0.0024(10) -0.0001(10) -0.0003(9)
Si3 0.0191(11) 0.0193(12) 0.0225(12) 0.0002(10) 0.0022(9) 0.0007(9)
Si4 0.0185(11) 0.0188(12) 0.0221(12) -0.0025(10) 0.0013(9) 0.0027(9)
Si5 0.0367(15) 0.0285(14) 0.0312(15) 0.0013(11) 0.0144(12) -0.0025(12)
Si6 0.0192(13) 0.0368(16) 0.0521(19) -0.0021(13) -0.0036(12) 0.0027(11)
Si7 0.0341(14) 0.0257(14) 0.0321(15) 0.0067(11) 0.0081(12) 0.0073(11)
Si8 0.0260(13) 0.0363(15) 0.0411(17) -0.0041(13) 0.0056(12) 0.0104(12)
I1 0.0228(3) 0.0289(3) 0.0546(4) 0.0066(3) -0.0068(3) 0.0046(3)
I2 0.0274(3) 0.0382(4) 0.0327(4) 0.0002(3) 0.0066(3) 0.0095(3)
I3 0.0327(4) 0.0584(5) 0.0605(5) 0.0092(4) 0.0234(3) 0.0016(3)
I4 0.0339(3) 0.0434(4) 0.0374(4) -0.0194(3) 0.0090(3) -0.0148(3)

loop_
_atom_type_symbol
_atom_type_description
_atom_type_scat_dispersion_real
_atom_type_scat_dispersion_imag
_atom_type_scat_source
C C 0.0033 0.0016 'International Tables Vol C Tables 4.2.6.8 and 6.1.1.4'
H H 0.0000 0.0000 'International Tables Vol C Tables 4.2.6.8 and 6.1.1.4'
O O 0.0106 0.0060 'International Tables Vol C Tables 4.2.6.8 and 6.1.1.4'
Si Si 0.0817 0.0704 'International Tables Vol C Tables 4.2.6.8 and 6.1.1.4'
I I -0.4742 1.8119 'International Tables Vol C Tables 4.2.6.8 and 6.1.1.4'

loop_
_geom_angle_atom_site_label_1
_geom_angle_atom_site_label_2
_geom_angle_atom_site_label_3
_geom_angle
C2 C1 C6 117.1(8)
C2 C1 Si1 122.7(7)
C6 C1 Si1 120.2(7)
C1 C2 C3 122.7(9)
C1 C2 H2 118.7
C3 C2 H2 118.7
C4 C3 C2 118.6(9)
C4 C3 H3 120.7
C2 C3 H3 120.7
C3 C4 C5 122.1(8)
C3 C4 I1 120.2(7)
C5 C4 I1 117.6(7)
C4 C5 C6 117.9(8)
C4 C5 H5 121.0
C6 C5 H5 121.0
C1 C6 C5 121.6(8)
C1 C6 H6 119.2
C5 C6 H6 119.2
C8 C7 C12 116.0(9)
C8 C7 Si2 121.8(7)
C12 C7 Si2 121.5(7)
C7 C8 C9 121.7(9)
C7 C8 H8 119.1
C9 C8 H8 119.1
C10 C9 C8 119.3(9)
C10 C9 H9 120.4
C8 C9 H9 120.4
C9 C10 C11 121.6(9)
C9 C10 I2 118.5(7)
C11 C10 I2 119.8(8)
C12 C11 C10 118.1(10)
C12 C11 H11 121.0
C10 C11 H11 121.0
C11 C12 C7 123.2(9)
C11 C12 H12 118.4
C7 C12 H12 118.4
C14 C13 C18 117.6(8)
C14 C13 Si3 121.0(7)
C18 C13 Si3 121.1(7)
C13 C14 C15 121.9(9)
C13 C14 H14 119.1
C15 C14 H14 119.1
C16 C15 C14 119.1(9)
C16 C15 H15 120.4
C14 C15 H15 120.4
C15 C16 C17 120.0(9)
C15 C16 I3 119.5(8)
C17 C16 I3 120.5(7)
C18 C17 C16 120.1(9)
C18 C17 H17 120.0
C16 C17 H17 120.0
C17 C18 C13 121.3(9)
C17 C18 H18 119.4
C13 C18 H18 119.4
C20 C19 C24 118.1(9)
C20 C19 Si4 119.6(7)
C24 C19 Si4 122.3(7)
C21 C20 C19 121.3(9)
C21 C20 H20 119.3
C19 C20 H20 119.3
C22 C21 C20 119.2(9)
C22 C21 H21 120.4
C20 C21 H21 120.4
C21 C22 C23 122.2(9)
C21 C22 I4 118.8(7)
C23 C22 I4 119.0(7)
C22 C23 C24 118.0(9)
C22 C23 H23 121.0
C24 C23 H23 121.0
C23 C24 C19 121.3(9)
C23 C24 H24 119.4
C19 C24 H24 119.4
Si5 C25 H25A 109.5
Si5 C25 H25B 109.5
H25A C25 H25B 109.5
Si5 C25 H25C 109.5
H25A C25 H25C 109.5
H25B C25 H25C 109.5
Si5 C26 H26A 109.5
Si5 C26 H26B 109.5
H26A C26 H26B 109.5
Si5 C26 H26C 109.5
H26A C26 H26C 109.5
H26B C26 H26C 109.5
C28 C27 Si5 125.6(14)
C28 C27 H27 117.2
Si5 C27 H27 117.2
C27 C28 H28A 120.0
C27 C28 H28B 120.0
H28A C28 H28B 120.0
Si6 C29A H29A 109.5
Si6 C29A H29B 109.5
H29A C29A H29B 109.5
Si6 C29A H29C 109.5
H29A C29A H29C 109.5
H29B C29A H29C 109.5
Si6 C30A H30A 109.5
Si6 C30A H30B 109.5
H30A C30A H30B 109.5
Si6 C30A H30C 109.5
H30A C30A H30C 109.5
H30B C30A H30C 109.5
C32A C31A Si6 124.7(19)
C32A C31A H31A 117.7
Si6 C31A H31A 117.7
C31A C32A H32A 120.0
C31A C32A H32B 120.0
H32A C32A H32B 120.0
Si6 C29B H29D 109.5
Si6 C29B H29E 109.5
H29D C29B H29E 109.5
Si6 C29B H29F 109.5
H29D C29B H29F 109.5
H29E C29B H29F 109.5
Si6 C30B H30D 109.5
Si6 C30B H30E 109.5
H30D C30B H30E 109.5
Si6 C30B H30F 109.5
H30D C30B H30F 109.5
H30E C30B H30F 109.5
C32B C31B Si6 126(2)
C32B C31B H31B 116.8
Si6 C31B H31B 116.8
C31B C32B H32C 120.0
C31B C32B H32D 120.0
H32C C32B H32D 120.0
Si7 C33 H33A 109.5
Si7 C33 H33B 109.5
H33A C33 H33B 109.5
Si7 C33 H33C 109.5
H33A C33 H33C 109.5
H33B C33 H33C 109.5
Si7 C34 H34A 109.5
Si7 C34 H34B 109.5
H34A C34 H34B 109.5
Si7 C34 H34C 109.5
H34A C34 H34C 109.5
H34B C34 H34C 109.5
C36 C35 Si7 127.1(10)
C36 C35 H35 116.5
Si7 C35 H35 116.5
C35 C36 H36A 120.0
C35 C36 H36B 120.0
H36A C36 H36B 120.0
Si8 C37A H37A 109.5
Si8 C37A H37B 109.5
H37A C37A H37B 109.5
Si8 C37A H37C 109.5
H37A C37A H37C 109.5
H37B C37A H37C 109.5
Si8 C38A H38A 109.5
Si8 C38A H38B 109.5
H38A C38A H38B 109.5
Si8 C38A H38C 109.5
H38A C38A H38C 109.5
H38B C38A H38C 109.5
C40A C39A Si8 127.8(18)
C40A C39A H39A 116.1
Si8 C39A H39A 116.1
C39A C40A H40A 120.0
C39A C40A H40B 120.0
H40A C40A H40B 120.0
Si8 C37B H37D 109.5
Si8 C37B H37E 109.5
H37D C37B H37E 109.5
Si8 C37B H37F 109.5
H37D C37B H37F 109.5
H37E C37B H37F 109.5
Si8 C38B H38D 109.5
Si8 C38B H38E 109.5
H38D C38B H38E 109.5
Si8 C38B H38F 109.5
H38D C38B H38F 109.5
H38E C38B H38F 109.5
C40B C39B Si8 122(3)
C40B C39B H39B 118.9
Si8 C39B H39B 118.9
C39B C40B H40C 120.0
C39B C40B H40D 120.0
H40C C40B H40D 120.0
Si2 O1 Si1 154.4(4)
Si3 O2 Si2 157.2(4)
Si4 O3 Si3 139.6(4)
Si4 O4 Si1 150.5(5)
Si1 O5 Si5 147.2(4)
Si2 O6 Si6 144.7(5)
Si3 O7 Si7 146.4(4)
Si4 O8 Si8 145.4(5)
O5 Si1 O1 108.3(3)
O5 Si1 O4 109.7(3)
O1 Si1 O4 109.0(3)
O5 Si1 C1 110.4(4)
O1 Si1 C1 110.0(4)
O4 Si1 C1 109.3(4)
O6 Si2 O1 111.7(4)
O6 Si2 O2 107.6(3)
O1 Si2 O2 109.3(3)
O6 Si2 C7 109.8(4)
O1 Si2 C7 109.3(4)
O2 Si2 C7 109.1(4)
O2 Si3 O7 107.6(3)
O2 Si3 O3 109.6(3)
O7 Si3 O3 109.3(3)
O2 Si3 C13 109.8(4)
O7 Si3 C13 110.4(4)
O3 Si3 C13 110.0(4)
O8 Si4 O4 109.5(3)
O8 Si4 O3 108.2(4)
O4 Si4 O3 109.7(3)
O8 Si4 C19 110.6(4)
O4 Si4 C19 110.4(4)
O3 Si4 C19 108.4(4)
O5 Si5 C25 107.2(4)
O5 Si5 C26 108.2(6)
C25 Si5 C26 111.3(6)
O5 Si5 C27 107.3(5)
C25 Si5 C27 109.9(6)
C26 Si5 C27 112.7(7)
O6 Si6 C31B 110(3)
O6 Si6 C29B 108(4)
C31B Si6 C29B 112.6(13)
O6 Si6 C30A 108.5(6)
C31B Si6 C30A 82(4)
C29B Si6 C30A 132(5)
O6 Si6 C30B 103(4)
C31B Si6 C30B 111.7(13)
C29B Si6 C30B 111.9(13)
C30A Si6 C30B 30(4)
O6 Si6 C31A 105.0(6)
C31B Si6 C31A 31(4)
C29B Si6 C31A 86(3)
C30A Si6 C31A 113.0(9)
C30B Si6 C31A 141(4)
O6 Si6 C29A 108.9(6)
C31B Si6 C29A 130(2)
C29B Si6 C29A 24(4)
C30A Si6 C29A 112.9(8)
C30B Si6 C29A 89(4)
C31A Si6 C29A 108.1(8)
O7 Si7 C33 108.8(5)
O7 Si7 C35 109.3(4)
C33 Si7 C35 108.6(6)
O7 Si7 C34 107.1(6)
C33 Si7 C34 113.7(7)
C35 Si7 C34 109.3(6)
O8 Si8 C38B 108.7(17)
O8 Si8 C39B 107.7(18)
C38B Si8 C39B 103(3)
O8 Si8 C39A 111.1(11)
C38B Si8 C39A 98(2)
C39B Si8 C39A 5(3)
O8 Si8 C37B 108.4(15)
C38B Si8 C37B 112.7(18)
C39B Si8 C37B 116(3)
C39A Si8 C37B 117(2)
O8 Si8 C37A 107.5(15)
C38B Si8 C37A 128(2)
C39B Si8 C37A 100(3)
C39A Si8 C37A 103(2)
C37B Si8 C37A 17.8(19)
O8 Si8 C38A 109.3(13)
C38B Si8 C38A 19.6(18)
C39B Si8 C38A 120(2)
C39A Si8 C38A 114.7(19)
C37B Si8 C38A 94.8(19)
C37A Si8 C38A 111.2(19)

loop_
_geom_bond_atom_site_label_1
_geom_bond_atom_site_label_2
_geom_bond_distance
C1 C2 1.375(13)
C1 C6 1.401(13)
C1 Si1 1.861(9)
C2 C3 1.388(13)
C2 H2 0.9500
C3 C4 1.364(14)
C3 H3 0.9500
C4 C5 1.379(13)
C4 I1 2.120(8)
C5 C6 1.401(13)
C5 H5 0.9500
C6 H6 0.9500
C7 C8 1.392(13)
C7 C12 1.415(14)
C7 Si2 1.840(9)
C8 C9 1.397(14)
C8 H8 0.9500
C9 C10 1.373(14)
C9 H9 0.9500
C10 C11 1.379(13)
C10 I2 2.113(9)
C11 C12 1.376(14)
C11 H11 0.9500
C12 H12 0.9500
C13 C14 1.384(13)
C13 C18 1.407(13)
C13 Si3 1.859(9)
C14 C15 1.413(14)
C14 H14 0.9500
C15 C16 1.366(14)
C15 H15 0.9500
C16 C17 1.414(15)
C16 I3 2.081(10)
C17 C18 1.370(14)
C17 H17 0.9500
C18 H18 0.9500
C19 C20 1.392(13)
C19 C24 1.406(13)
C19 Si4 1.852(9)
C20 C21 1.391(13)
C20 H20 0.9500
C21 C22 1.370(14)
C21 H21 0.9500
C22 C23 1.390(14)
C22 I4 2.113(9)
C23 C24 1.402(14)
C23 H23 0.9500
C24 H24 0.9500
C25 Si5 1.855(11)
C25 H25A 0.9800
C25 H25B 0.9800
C25 H25C 0.9800
C26 Si5 1.861(13)
C26 H26A 0.9800
C26 H26B 0.9800
C26 H26C 0.9800
C27 C28 1.29(2)
C27 Si5 1.863(13)
C27 H27 0.9500
C28 H28A 0.9500
C28 H28B 0.9500
C29A Si6 1.848(8)
C29A H29A 0.9800
C29A H29B 0.9800
C29A H29C 0.9800
C30A Si6 1.842(9)
C30A H30A 0.9800
C30A H30B 0.9800
C30A H30C 0.9800
C31A C32A 1.286(10)
C31A Si6 1.848(9)
C31A H31A 0.9500
C32A H32A 0.9500
C32A H32B 0.9500
C29B Si6 1.839(10)
C29B H29D 0.9800
C29B H29E 0.9800
C29B H29F 0.9800
C30B Si6 1.842(10)
C30B H30D 0.9800
C30B H30E 0.9800
C30B H30F 0.9800
C31B C32B 1.289(10)
C31B Si6 1.838(10)
C31B H31B 0.9500
C32B H32C 0.9500
C32B H32D 0.9500
C33 Si7 1.831(13)
C33 H33A 0.9800
C33 H33B 0.9800
C33 H33C 0.9800
C34 Si7 1.842(12)
C34 H34A 0.9800
C34 H34B 0.9800
C34 H34C 0.9800
C35 C36 1.289(18)
C35 Si7 1.838(11)
C35 H35 0.9500
C36 H36A 0.9500
C36 H36B 0.9500
C37A Si8 1.849(10)
C37A H37A 0.9800
C37A H37B 0.9800
C37A H37C 0.9800
C38A Si8 1.86(4)
C38A H38A 0.9800
C38A H38B 0.9800
C38A H38C 0.9800
C39A C40A 1.293(10)
C39A Si8 1.840(10)
C39A H39A 0.9500
C40A H40A 0.9500
C40A H40B 0.9500
C37B Si8 1.844(10)
C37B H37D 0.9800
C37B H37E 0.9800
C37B H37F 0.9800
C38B Si8 1.83(4)
C38B H38D 0.9800
C38B H38E 0.9800
C38B H38F 0.9800
C39B C40B 1.291(10)
C39B Si8 1.840(10)
C39B H39B 0.9500
C40B H40C 0.9500
C40B H40D 0.9500
O1 Si2 1.609(7)
O1 Si1 1.623(7)
O2 Si3 1.613(6)
O2 Si2 1.616(6)
O3 Si4 1.628(7)
O3 Si3 1.629(7)
O4 Si4 1.620(7)
O4 Si1 1.628(6)
O5 Si1 1.605(6)
O5 Si5 1.633(7)
O6 Si2 1.607(6)
O6 Si6 1.643(6)
O7 Si3 1.617(6)
O7 Si7 1.631(7)
O8 Si4 1.608(6)
O8 Si8 1.641(7)
